data_4083211
loop_
_publ_author_name
'Wahlicht, Sven'
'Brendler, Erica'
'Heine, Thomas'
'Zhechkov, Lyuben'
'Wagler, J\"org'

_publ_section_title
;
 7-Azaindol-1-yl(organo)silanes and Their PdCl2Complexes: Pd-Capped
 Tetrahedral Silicon Coordination Spheres and Paddlewheels with a Pd--Si
 Axis
;
_journal_issue 10
_journal_name_full Organometallics
_journal_page_first 2479
_journal_paper_doi 10.1021/om401220m
_journal_volume 33
_journal_year 2014
_chemical_formula_moiety 'C28 H20 N8 Si, C21 H15 Cl N6 Si'
_chemical_formula_sum 'C49 H35 Cl N14 Si2'
_chemical_formula_weight 911.54
_chemical_name_systematic
; 
 ? 
;
_space_group_IT_number 2
_symmetry_cell_setting triclinic
_symmetry_space_group_name_Hall '-P 1'
_symmetry_space_group_name_H-M 'P -1'
_atom_sites_solution_hydrogens geom
_atom_sites_solution_primary direct
_atom_sites_solution_secondary difmap
_audit_creation_method SHELXL-97
_cell_angle_alpha 88.211(4)
_cell_angle_beta 88.199(4)
_cell_angle_gamma 61.859(4)
_cell_formula_units_Z 2
_cell_length_a 11.6209(6)
_cell_length_b 12.5030(6)
_cell_length_c 17.0544(9)
_cell_measurement_reflns_used 28263
_cell_measurement_temperature 150(2)
_cell_measurement_theta_max 28.46
_cell_measurement_theta_min 2.39
_cell_volume 2183.6(2)
_computing_structure_refinement 'SHELXL-97 (Sheldrick, 1997)'
_computing_structure_solution 'SHELXS-97 (Sheldrick, 1990)'
_diffrn_ambient_temperature 150(2)
_diffrn_measured_fraction_theta_full 0.999
_diffrn_measured_fraction_theta_max 0.999
_diffrn_measurement_device_type 'Stoe IPDS-2T'
_diffrn_measurement_method 'omega scans'
_diffrn_radiation_monochromator graphite
_diffrn_radiation_source 'fine-focus sealed tube'
_diffrn_radiation_type MoK\a
_diffrn_radiation_wavelength 0.71073
_diffrn_reflns_av_R_equivalents 0.0353
_diffrn_reflns_av_sigmaI/netI 0.0284
_diffrn_reflns_limit_h_max 15
_diffrn_reflns_limit_h_min -15
_diffrn_reflns_limit_k_max 16
_diffrn_reflns_limit_k_min -16
_diffrn_reflns_limit_l_max 22
_diffrn_reflns_limit_l_min -22
_diffrn_reflns_number 35264
_diffrn_reflns_theta_full 28.00
_diffrn_reflns_theta_max 28.00
_diffrn_reflns_theta_min 2.39
_exptl_absorpt_coefficient_mu 0.198
_exptl_absorpt_correction_T_max 0.9897
_exptl_absorpt_correction_T_min 0.9463
_exptl_absorpt_correction_type integration
_exptl_absorpt_process_details XShape
_exptl_crystal_colour colorless
_exptl_crystal_density_diffrn 1.386
_exptl_crystal_density_method 'not measured'
_exptl_crystal_description piece
_exptl_crystal_F_000 944
_exptl_crystal_size_max 0.35
_exptl_crystal_size_mid 0.20
_exptl_crystal_size_min 0.10
_refine_diff_density_max 0.364
_refine_diff_density_min -0.250
_refine_diff_density_rms 0.046
_refine_ls_extinction_method none
_refine_ls_goodness_of_fit_ref 1.036
_refine_ls_hydrogen_treatment constr
_refine_ls_matrix_type full
_refine_ls_number_parameters 595
_refine_ls_number_reflns 10545
_refine_ls_number_restraints 0
_refine_ls_restrained_S_all 1.036
_refine_ls_R_factor_all 0.0555
_refine_ls_R_factor_gt 0.0367
_refine_ls_shift/su_max 0.000
_refine_ls_shift/su_mean 0.000
_refine_ls_structure_factor_coef Fsqd
_refine_ls_weighting_details 'calc w=1/[\s^2^(Fo^2^)+(0.0450P)^2^+0.6288P] where P=(Fo^2^+2Fc^2^)/3'
_refine_ls_weighting_scheme calc
_refine_ls_wR_factor_gt 0.0875
_refine_ls_wR_factor_ref 0.0947
_reflns_number_gt 8123
_reflns_number_total 10545
_reflns_threshold_expression >2sigma(I)
_cod_data_source_file om401220m_si_002.cif
_cod_data_source_block (SiL4)(ClSiL3)
_cod_depositor_comments 'Adding full bibliography for 4083204--4083216.cif.'
_cod_original_cell_volume 2183.56(19)
_cod_original_sg_symbol_Hall -P1
_cod_original_sg_symbol_H-M P-1
_cod_database_code 4083211

loop_
_symmetry_equiv_pos_as_xyz
'x, y, z'
'-x, -y, -z'

loop_
_atom_site_label
_atom_site_type_symbol
_atom_site_fract_x
_atom_site_fract_y
_atom_site_fract_z
_atom_site_U_iso_or_equiv
_atom_site_adp_type
_atom_site_occupancy
_atom_site_symmetry_multiplicity
_atom_site_calc_flag
_atom_site_refinement_flags
Cl1 Cl 0.20426(4) 0.34745(4) 0.45351(2) 0.03237(9) Uani 1 1 d .
Si1 Si 0.17095(4) 0.31399(3) 0.56648(2) 0.02344(9) Uani 1 1 d .
N1 N 0.15852(12) 0.43122(11) 0.62374(7) 0.0272(3) Uani 1 1 d .
N2 N 0.36711(14) 0.41970(13) 0.59174(9) 0.0372(3) Uani 1 1 d .
N3 N 0.02496(12) 0.30859(11) 0.56678(7) 0.0261(3) Uani 1 1 d .
N4 N 0.00842(14) 0.27673(12) 0.70550(7) 0.0319(3) Uani 1 1 d .
N5 N 0.29608(12) 0.18308(11) 0.60456(7) 0.0256(3) Uani 1 1 d .
N6 N 0.30102(13) 0.04020(11) 0.51182(7) 0.0298(3) Uani 1 1 d .
C1 C 0.05119(15) 0.50975(13) 0.67016(8) 0.0288(3) Uani 1 1 d .
H1 H -0.0270 0.5038 0.6774 0.035 Uiso 1 1 calc R
C2 C 0.07378(18) 0.59478(14) 0.70301(9) 0.0350(4) Uani 1 1 d .
H2 H 0.0155 0.6575 0.7365 0.042 Uiso 1 1 calc R
C3 C 0.20188(18) 0.57318(14) 0.67800(9) 0.0340(4) Uani 1 1 d .
C4 C 0.2822(2) 0.62661(17) 0.68808(11) 0.0462(5) Uani 1 1 d .
H4 H 0.2551 0.6953 0.7203 0.055 Uiso 1 1 calc R
C5 C 0.4015(2) 0.57651(19) 0.64991(13) 0.0502(5) Uani 1 1 d .
H5 H 0.4578 0.6114 0.6553 0.060 Uiso 1 1 calc R
C6 C 0.44084(19) 0.47466(18) 0.60322(12) 0.0463(4) Uani 1 1 d .
H6 H 0.5243 0.4423 0.5781 0.056 Uiso 1 1 calc R
C7 C 0.25202(16) 0.47130(13) 0.62869(9) 0.0293(3) Uani 1 1 d .
C8 C -0.04868(16) 0.30967(14) 0.50226(9) 0.0313(3) Uani 1 1 d .
H8 H -0.0299 0.3227 0.4493 0.038 Uiso 1 1 calc R
C9 C -0.14930(17) 0.28981(16) 0.52558(10) 0.0370(4) Uani 1 1 d .
H9 H -0.2121 0.2870 0.4926 0.044 Uiso 1 1 calc R
C10 C -0.14387(16) 0.27371(14) 0.60937(9) 0.0317(3) Uani 1 1 d .
C11 C -0.21535(18) 0.25091(16) 0.66888(11) 0.0394(4) Uani 1 1 d .
H11 H -0.2903 0.2426 0.6577 0.047 Uiso 1 1 calc R
C12 C -0.17228(19) 0.24095(16) 0.74474(11) 0.0420(4) Uani 1 1 d .
H12 H -0.2183 0.2255 0.7868 0.050 Uiso 1 1 calc R
C13 C -0.06219(19) 0.25334(16) 0.76039(10) 0.0383(4) Uani 1 1 d .
H13 H -0.0355 0.2447 0.8133 0.046 Uiso 1 1 calc R
C14 C -0.03501(15) 0.28492(13) 0.63307(8) 0.0267(3) Uani 1 1 d .
C15 C 0.36337(15) 0.17067(14) 0.67408(9) 0.0302(3) Uani 1 1 d .
H15 H 0.3502 0.2365 0.7060 0.036 Uiso 1 1 calc R
C16 C 0.44895(15) 0.05385(15) 0.68993(9) 0.0320(3) Uani 1 1 d .
H16 H 0.5048 0.0239 0.7337 0.038 Uiso 1 1 calc R
C17 C 0.43946(14) -0.01675(13) 0.62802(9) 0.0274(3) Uani 1 1 d .
C18 C 0.49609(16) -0.13914(14) 0.60943(10) 0.0340(3) Uani 1 1 d .
H18 H 0.5599 -0.1998 0.6420 0.041 Uiso 1 1 calc R
C19 C 0.45590(17) -0.16892(15) 0.54178(11) 0.0373(4) Uani 1 1 d .
H19 H 0.4934 -0.2513 0.5267 0.045 Uiso 1 1 calc R
C20 C 0.36059(17) -0.07845(14) 0.49553(10) 0.0347(4) Uani 1 1 d .
H20 H 0.3361 -0.1025 0.4493 0.042 Uiso 1 1 calc R
C21 C 0.34398(14) 0.06579(12) 0.57643(8) 0.0238(3) Uani 1 1 d .
Si2 Si 0.19842(4) 0.10009(3) 0.12857(2) 0.02006(8) Uani 1 1 d .
N7 N 0.23730(11) -0.03305(11) 0.08001(7) 0.0218(2) Uani 1 1 d .
N8 N 0.41362(13) -0.17726(12) 0.15919(8) 0.0314(3) Uani 1 1 d .
N9 N 0.33850(11) 0.11515(10) 0.13573(7) 0.0215(2) Uani 1 1 d .
N10 N 0.24475(13) 0.30700(11) 0.20093(8) 0.0294(3) Uani 1 1 d .
N11 N 0.08265(12) 0.21906(11) 0.07310(7) 0.0250(2) Uani 1 1 d .
N12 N 0.22432(14) 0.18622(12) -0.03961(8) 0.0332(3) Uani 1 1 d .
N13 N 0.13443(12) 0.09916(11) 0.22132(7) 0.0238(2) Uani 1 1 d .
N14 N -0.04446(13) 0.07087(12) 0.17901(8) 0.0312(3) Uani 1 1 d .
C22 C 0.16679(15) -0.04469(14) 0.01837(8) 0.0265(3) Uani 1 1 d .
H22 H 0.0968 0.0215 -0.0073 0.032 Uiso 1 1 calc R
C23 C 0.21172(16) -0.16243(15) 0.00038(9) 0.0314(3) Uani 1 1 d .
H23 H 0.1795 -0.1925 -0.0392 0.038 Uiso 1 1 calc R
C24 C 0.31679(16) -0.23346(14) 0.05198(9) 0.0299(3) Uani 1 1 d .
C25 C 0.40221(19) -0.35613(15) 0.06499(12) 0.0413(4) Uani 1 1 d .
H25 H 0.3990 -0.4167 0.0342 0.050 Uiso 1 1 calc R
C26 C 0.49144(19) -0.38657(16) 0.12395(13) 0.0464(5) Uani 1 1 d .
H26 H 0.5516 -0.4693 0.1339 0.056 Uiso 1 1 calc R
C27 C 0.49389(18) -0.29638(16) 0.16920(12) 0.0413(4) Uani 1 1 d .
H27 H 0.5563 -0.3210 0.2096 0.050 Uiso 1 1 calc R
C28 C 0.33005(14) -0.15069(13) 0.10110(8) 0.0243(3) Uani 1 1 d .
C29 C 0.45849(14) 0.04585(13) 0.09669(8) 0.0233(3) Uani 1 1 d .
H29 H 0.4816 -0.0283 0.0713 0.028 Uiso 1 1 calc R
C30 C 0.53691(14) 0.09846(14) 0.09996(9) 0.0272(3) Uani 1 1 d .
H30 H 0.6228 0.0678 0.0784 0.033 Uiso 1 1 calc R
C31 C 0.46590(14) 0.20912(13) 0.14212(9) 0.0261(3) Uani 1 1 d .
C32 C 0.48738(17) 0.30445(15) 0.16454(10) 0.0353(4) Uani 1 1 d .
H32 H 0.5679 0.3044 0.1530 0.042 Uiso 1 1 calc R
C33 C 0.38728(18) 0.39912(15) 0.20426(11) 0.0373(4) Uani 1 1 d .
H33 H 0.3985 0.4656 0.2203 0.045 Uiso 1 1 calc R
C34 C 0.27013(17) 0.39716(14) 0.22078(10) 0.0341(3) Uani 1 1 d .
H34 H 0.2035 0.4640 0.2479 0.041 Uiso 1 1 calc R
C35 C 0.34332(14) 0.21758(12) 0.16273(8) 0.0229(3) Uani 1 1 d .
C36 C -0.04347(15) 0.30795(14) 0.09254(9) 0.0298(3) Uani 1 1 d .
H36 H -0.0885 0.3089 0.1402 0.036 Uiso 1 1 calc R
C37 C -0.09306(16) 0.39268(14) 0.03437(10) 0.0343(4) Uani 1 1 d .
H37 H -0.1772 0.4615 0.0342 0.041 Uiso 1 1 calc R
C38 C 0.00434(16) 0.35976(13) -0.02683(9) 0.0301(3) Uani 1 1 d .
C39 C 0.01949(18) 0.40708(15) -0.09956(10) 0.0380(4) Uani 1 1 d .
H39 H -0.0478 0.4809 -0.1201 0.046 Uiso 1 1 calc R
C40 C 0.13541(19) 0.34294(16) -0.14044(10) 0.0396(4) Uani 1 1 d .
H40 H 0.1488 0.3729 -0.1899 0.047 Uiso 1 1 calc R
C41 C 0.23319(19) 0.23438(16) -0.10977(10) 0.0388(4) Uani 1 1 d .
H41 H 0.3108 0.1918 -0.1403 0.047 Uiso 1 1 calc R
C42 C 0.11189(15) 0.25113(13) -0.00151(8) 0.0271(3) Uani 1 1 d .
C43 C 0.18422(15) 0.09988(13) 0.29542(8) 0.0272(3) Uani 1 1 d .
H43 H 0.2581 0.1115 0.3035 0.033 Uiso 1 1 calc R
C44 C 0.11301(16) 0.08188(14) 0.35348(9) 0.0320(3) Uani 1 1 d .
H44 H 0.1276 0.0793 0.4082 0.038 Uiso 1 1 calc R
C45 C 0.01131(15) 0.06738(14) 0.31740(9) 0.0301(3) Uani 1 1 d .
C46 C -0.09077(18) 0.04359(16) 0.34154(11) 0.0406(4) Uani 1 1 d .
H46 H -0.1075 0.0344 0.3955 0.049 Uiso 1 1 calc R
C47 C -0.16617(18) 0.03394(17) 0.28422(12) 0.0450(4) Uani 1 1 d .
H47 H -0.2359 0.0174 0.2988 0.054 Uiso 1 1 calc R
C48 C -0.14136(17) 0.04813(16) 0.20518(11) 0.0396(4) Uani 1 1 d .
H48 H -0.1961 0.0414 0.1676 0.047 Uiso 1 1 calc R
C49 C 0.02712(14) 0.07835(13) 0.23569(8) 0.0254(3) Uani 1 1 d .

loop_
_atom_site_aniso_label
_atom_site_aniso_U_11
_atom_site_aniso_U_22
_atom_site_aniso_U_33
_atom_site_aniso_U_23
_atom_site_aniso_U_13
_atom_site_aniso_U_12
Cl1 0.03092(19) 0.0366(2) 0.02266(17) 0.00292(14) 0.00108(14) -0.01052(15)
Si1 0.02458(19) 0.02132(18) 0.02046(18) -0.00117(14) -0.00067(14) -0.00749(15)
N1 0.0276(6) 0.0233(6) 0.0276(6) -0.0041(5) 0.0018(5) -0.0093(5)
N2 0.0316(7) 0.0363(7) 0.0427(8) 0.0003(6) -0.0031(6) -0.0151(6)
N3 0.0281(6) 0.0265(6) 0.0209(6) -0.0001(5) -0.0021(5) -0.0105(5)
N4 0.0428(8) 0.0322(7) 0.0245(6) 0.0000(5) -0.0004(5) -0.0208(6)
N5 0.0277(6) 0.0224(6) 0.0223(6) -0.0019(4) -0.0039(5) -0.0079(5)
N6 0.0325(7) 0.0277(6) 0.0280(6) -0.0034(5) -0.0014(5) -0.0129(5)
C1 0.0304(8) 0.0250(7) 0.0222(7) 0.0018(5) 0.0008(6) -0.0060(6)
C2 0.0460(10) 0.0245(7) 0.0235(7) -0.0026(6) -0.0034(7) -0.0074(7)
C3 0.0462(10) 0.0250(7) 0.0278(7) 0.0017(6) -0.0122(7) -0.0137(7)
C4 0.0635(13) 0.0349(9) 0.0447(10) 0.0033(8) -0.0211(9) -0.0260(9)
C5 0.0575(12) 0.0491(11) 0.0584(12) 0.0128(9) -0.0261(10) -0.0364(10)
C6 0.0364(10) 0.0490(11) 0.0572(12) 0.0109(9) -0.0116(8) -0.0232(9)
C7 0.0323(8) 0.0247(7) 0.0298(7) 0.0008(6) -0.0056(6) -0.0122(6)
C8 0.0344(8) 0.0320(8) 0.0241(7) 0.0010(6) -0.0072(6) -0.0125(7)
C9 0.0361(9) 0.0379(9) 0.0374(9) 0.0009(7) -0.0094(7) -0.0173(7)
C10 0.0313(8) 0.0278(7) 0.0353(8) -0.0007(6) -0.0009(6) -0.0133(6)
C11 0.0375(9) 0.0370(9) 0.0487(10) -0.0020(7) 0.0041(8) -0.0217(8)
C12 0.0515(11) 0.0390(9) 0.0413(9) -0.0043(7) 0.0153(8) -0.0268(8)
C13 0.0575(11) 0.0388(9) 0.0254(8) -0.0014(6) 0.0053(7) -0.0286(8)
C14 0.0311(8) 0.0235(7) 0.0250(7) -0.0006(5) 0.0022(6) -0.0124(6)
C15 0.0308(8) 0.0337(8) 0.0229(7) -0.0035(6) -0.0042(6) -0.0120(6)
C16 0.0273(8) 0.0364(8) 0.0252(7) 0.0021(6) -0.0042(6) -0.0091(6)
C17 0.0231(7) 0.0276(7) 0.0279(7) 0.0031(6) 0.0040(6) -0.0094(6)
C18 0.0271(8) 0.0263(7) 0.0395(9) 0.0045(6) 0.0046(7) -0.0056(6)
C19 0.0362(9) 0.0243(7) 0.0478(10) -0.0059(7) 0.0090(7) -0.0116(7)
C20 0.0380(9) 0.0309(8) 0.0359(8) -0.0092(6) 0.0038(7) -0.0167(7)
C21 0.0225(7) 0.0223(6) 0.0243(7) -0.0010(5) 0.0029(5) -0.0089(5)
Si2 0.01944(18) 0.02356(18) 0.01956(17) -0.00092(13) -0.00042(13) -0.01208(15)
N7 0.0222(6) 0.0261(6) 0.0210(5) -0.0017(4) -0.0012(4) -0.0144(5)
N8 0.0332(7) 0.0297(6) 0.0370(7) 0.0061(5) -0.0082(6) -0.0196(6)
N9 0.0219(6) 0.0227(5) 0.0224(5) -0.0022(4) 0.0010(4) -0.0126(5)
N10 0.0276(6) 0.0260(6) 0.0351(7) -0.0046(5) 0.0022(5) -0.0130(5)
N11 0.0241(6) 0.0294(6) 0.0232(6) 0.0013(5) -0.0024(5) -0.0140(5)
N12 0.0344(7) 0.0348(7) 0.0268(6) 0.0044(5) -0.0008(5) -0.0136(6)
N13 0.0232(6) 0.0299(6) 0.0213(6) -0.0022(5) 0.0006(4) -0.0149(5)
N14 0.0285(7) 0.0385(7) 0.0333(7) 0.0035(5) -0.0025(5) -0.0214(6)
C22 0.0253(7) 0.0370(8) 0.0235(7) -0.0029(6) -0.0012(5) -0.0197(6)
C23 0.0362(8) 0.0401(9) 0.0286(7) -0.0086(6) 0.0020(6) -0.0266(7)
C24 0.0338(8) 0.0319(8) 0.0322(8) -0.0069(6) 0.0059(6) -0.0223(7)
C25 0.0460(10) 0.0298(8) 0.0541(11) -0.0105(7) 0.0063(8) -0.0227(8)
C26 0.0410(10) 0.0262(8) 0.0713(13) 0.0042(8) -0.0018(9) -0.0155(7)
C27 0.0387(9) 0.0334(8) 0.0558(11) 0.0122(8) -0.0144(8) -0.0202(7)
C28 0.0249(7) 0.0253(7) 0.0272(7) -0.0014(5) 0.0024(5) -0.0156(6)
C29 0.0228(7) 0.0257(7) 0.0214(6) -0.0013(5) 0.0014(5) -0.0117(6)
C30 0.0225(7) 0.0312(7) 0.0303(7) -0.0020(6) 0.0026(6) -0.0148(6)
C31 0.0261(7) 0.0281(7) 0.0276(7) 0.0008(6) -0.0017(6) -0.0157(6)
C32 0.0333(8) 0.0359(8) 0.0460(9) -0.0020(7) -0.0015(7) -0.0237(7)
C33 0.0434(10) 0.0294(8) 0.0466(10) -0.0045(7) -0.0036(8) -0.0229(7)
C34 0.0351(8) 0.0248(7) 0.0417(9) -0.0070(6) 0.0013(7) -0.0133(6)
C35 0.0253(7) 0.0230(6) 0.0235(6) 0.0005(5) -0.0036(5) -0.0139(6)
C36 0.0262(7) 0.0288(7) 0.0351(8) -0.0075(6) -0.0018(6) -0.0130(6)
C37 0.0290(8) 0.0253(7) 0.0465(9) -0.0051(7) -0.0070(7) -0.0103(6)
C38 0.0332(8) 0.0241(7) 0.0342(8) -0.0002(6) -0.0113(6) -0.0138(6)
C39 0.0476(10) 0.0302(8) 0.0371(9) 0.0080(7) -0.0175(8) -0.0185(7)
C40 0.0535(11) 0.0414(9) 0.0270(8) 0.0097(7) -0.0082(7) -0.0252(8)
C41 0.0453(10) 0.0434(9) 0.0271(8) 0.0050(7) 0.0011(7) -0.0208(8)
C42 0.0320(8) 0.0262(7) 0.0247(7) 0.0011(5) -0.0057(6) -0.0148(6)
C43 0.0280(7) 0.0274(7) 0.0241(7) -0.0036(5) -0.0040(6) -0.0109(6)
C44 0.0373(9) 0.0295(7) 0.0216(7) -0.0019(6) -0.0001(6) -0.0095(7)
C45 0.0302(8) 0.0268(7) 0.0273(7) 0.0004(6) 0.0069(6) -0.0089(6)
C46 0.0402(9) 0.0371(9) 0.0394(9) 0.0040(7) 0.0150(8) -0.0151(8)
C47 0.0321(9) 0.0446(10) 0.0614(12) 0.0071(9) 0.0127(8) -0.0218(8)
C48 0.0292(8) 0.0447(10) 0.0526(10) 0.0063(8) -0.0028(7) -0.0241(8)
C49 0.0237(7) 0.0268(7) 0.0263(7) 0.0007(5) 0.0022(5) -0.0127(6)

loop_
_atom_type_symbol
_atom_type_description
_atom_type_scat_dispersion_real
_atom_type_scat_dispersion_imag
_atom_type_scat_source
C C 0.0033 0.0016 'International Tables Vol C Tables 4.2.6.8 and 6.1.1.4'
H H 0.0000 0.0000 'International Tables Vol C Tables 4.2.6.8 and 6.1.1.4'
N N 0.0061 0.0033 'International Tables Vol C Tables 4.2.6.8 and 6.1.1.4'
Si Si 0.0817 0.0704 'International Tables Vol C Tables 4.2.6.8 and 6.1.1.4'
Cl Cl 0.1484 0.1585 'International Tables Vol C Tables 4.2.6.8 and 6.1.1.4'

loop_
_geom_angle_atom_site_label_1
_geom_angle_atom_site_label_2
_geom_angle_atom_site_label_3
_geom_angle
N5 Si1 N3 112.22(6)
N5 Si1 N1 106.29(6)
N3 Si1 N1 110.94(6)
N5 Si1 Cl1 112.96(5)
N3 Si1 Cl1 105.50(5)
N1 Si1 Cl1 108.97(5)
C7 N1 C1 106.20(12)
C7 N1 Si1 126.07(10)
C1 N1 Si1 127.61(11)
C7 N2 C6 113.93(15)
C14 N3 C8 105.57(13)
C14 N3 Si1 125.29(10)
C8 N3 Si1 128.61(11)
C14 N4 C13 113.48(15)
C21 N5 C15 105.70(12)
C21 N5 Si1 127.03(10)
C15 N5 Si1 127.06(10)
C21 N6 C20 113.55(14)
C2 C1 N1 111.12(15)
C2 C1 H1 124.4
N1 C1 H1 124.4
C1 C2 C3 107.47(14)
C1 C2 H2 126.3
C3 C2 H2 126.3
C4 C3 C7 116.24(17)
C4 C3 C2 137.19(16)
C7 C3 C2 106.54(14)
C5 C4 C3 117.84(17)
C5 C4 H4 121.1
C3 C4 H4 121.1
C4 C5 C6 120.61(18)
C4 C5 H5 119.7
C6 C5 H5 119.7
N2 C6 C5 123.81(19)
N2 C6 H6 118.1
C5 C6 H6 118.1
N2 C7 N1 123.77(14)
N2 C7 C3 127.56(15)
N1 C7 C3 108.67(14)
C9 C8 N3 111.25(14)
C9 C8 H8 124.4
N3 C8 H8 124.4
C8 C9 C10 107.48(15)
C8 C9 H9 126.3
C10 C9 H9 126.3
C11 C10 C14 116.37(15)
C11 C10 C9 137.13(16)
C14 C10 C9 106.49(14)
C12 C11 C10 117.12(17)
C12 C11 H11 121.4
C10 C11 H11 121.4
C11 C12 C13 120.88(16)
C11 C12 H12 119.6
C13 C12 H12 119.6
N4 C13 C12 124.15(16)
N4 C13 H13 117.9
C12 C13 H13 117.9
N4 C14 N3 122.81(14)
N4 C14 C10 127.99(14)
N3 C14 C10 109.20(13)
C16 C15 N5 111.75(13)
C16 C15 H15 124.1
N5 C15 H15 124.1
C15 C16 C17 106.90(13)
C15 C16 H16 126.6
C17 C16 H16 126.6
C18 C17 C21 116.70(14)
C18 C17 C16 136.70(15)
C21 C17 C16 106.57(13)
C19 C18 C17 117.48(15)
C19 C18 H18 121.3
C17 C18 H18 121.3
C18 C19 C20 120.25(15)
C18 C19 H19 119.9
C20 C19 H19 119.9
N6 C20 C19 124.56(15)
N6 C20 H20 117.7
C19 C20 H20 117.7
N6 C21 N5 123.47(13)
N6 C21 C17 127.44(13)
N5 C21 C17 109.08(12)
N13 Si2 N9 109.65(6)
N13 Si2 N7 111.20(6)
N9 Si2 N7 108.78(6)
N13 Si2 N11 109.41(6)
N9 Si2 N11 110.53(6)
N7 Si2 N11 107.25(6)
C28 N7 C22 106.31(11)
C28 N7 Si2 127.45(10)
C22 N7 Si2 125.59(10)
C28 N8 C27 114.05(14)
C35 N9 C29 105.88(11)
C35 N9 Si2 125.46(10)
C29 N9 Si2 126.47(9)
C35 N10 C34 113.55(13)
C36 N11 C42 106.35(12)
C36 N11 Si2 130.93(11)
C42 N11 Si2 122.24(10)
C42 N12 C41 113.80(14)
C49 N13 C43 106.05(12)
C49 N13 Si2 123.43(10)
C43 N13 Si2 129.90(10)
C49 N14 C48 113.85(14)
C23 C22 N7 111.06(14)
C23 C22 H22 124.5
N7 C22 H22 124.5
C22 C23 C24 107.41(13)
C22 C23 H23 126.3
C24 C23 H23 126.3
C25 C24 C28 116.48(15)
C25 C24 C23 136.93(15)
C28 C24 C23 106.59(13)
C26 C25 C24 117.78(16)
C26 C25 H25 121.1
C24 C25 H25 121.1
C25 C26 C27 120.39(16)
C25 C26 H26 119.8
C27 C26 H26 119.8
N8 C27 C26 124.11(17)
N8 C27 H27 117.9
C26 C27 H27 117.9
N8 C28 N7 124.19(13)
N8 C28 C24 127.16(14)
N7 C28 C24 108.63(13)
C30 C29 N9 111.30(12)
C30 C29 H29 124.4
N9 C29 H29 124.4
C29 C30 C31 107.14(13)
C29 C30 H30 126.4
C31 C30 H30 126.4
C32 C31 C35 116.66(14)
C32 C31 C30 136.69(14)
C35 C31 C30 106.63(12)
C33 C32 C31 117.66(15)
C33 C32 H32 121.2
C31 C32 H32 121.2
C32 C33 C34 120.20(14)
C32 C33 H33 119.9
C34 C33 H33 119.9
N10 C34 C33 124.50(15)
N10 C34 H34 117.7
C33 C34 H34 117.7
N10 C35 N9 123.55(13)
N10 C35 C31 127.42(13)
N9 C35 C31 109.02(12)
C37 C36 N11 110.92(14)
C37 C36 H36 124.5
N11 C36 H36 124.5
C36 C37 C38 107.59(14)
C36 C37 H37 126.2
C38 C37 H37 126.2
C39 C38 C42 116.12(15)
C39 C38 C37 137.52(15)
C42 C38 C37 106.33(14)
C40 C39 C38 117.76(15)
C40 C39 H39 121.1
C38 C39 H39 121.1
C39 C40 C41 120.51(16)
C39 C40 H40 119.7
C41 C40 H40 119.7
N12 C41 C40 124.01(17)
N12 C41 H41 118.0
C40 C41 H41 118.0
N12 C42 N11 123.45(13)
N12 C42 C38 127.76(14)
N11 C42 C38 108.79(13)
C44 C43 N13 111.00(14)
C44 C43 H43 124.5
N13 C43 H43 124.5
C43 C44 C45 107.50(13)
C43 C44 H44 126.2
C45 C44 H44 126.2
C46 C45 C49 116.01(15)
C46 C45 C44 137.44(15)
C49 C45 C44 106.53(13)
C47 C46 C45 117.68(16)
C47 C46 H46 121.2
C45 C46 H46 121.2
C46 C47 C48 120.77(16)
C46 C47 H47 119.6
C48 C47 H47 119.6
N14 C48 C47 123.82(17)
N14 C48 H48 118.1
C47 C48 H48 118.1
N14 C49 N13 123.22(13)
N14 C49 C45 127.86(14)
N13 C49 C45 108.92(13)

loop_
_geom_bond_atom_site_label_1
_geom_bond_atom_site_label_2
_geom_bond_distance
Cl1 Si1 2.0229(5)
Si1 N5 1.7213(13)
Si1 N3 1.7293(14)
Si1 N1 1.7332(12)
N1 C7 1.400(2)
N1 C1 1.4063(18)
N2 C7 1.327(2)
N2 C6 1.349(2)
N3 C14 1.4054(19)
N3 C8 1.4108(19)
N4 C14 1.332(2)
N4 C13 1.340(2)
N5 C21 1.3956(17)
N5 C15 1.4048(19)
N6 C21 1.3316(19)
N6 C20 1.342(2)
C1 C2 1.350(2)
C1 H1 0.9500
C2 C3 1.435(3)
C2 H2 0.9500
C3 C4 1.397(3)
C3 C7 1.416(2)
C4 C5 1.375(3)
C4 H4 0.9500
C5 C6 1.399(3)
C5 H5 0.9500
C6 H6 0.9500
C8 C9 1.351(2)
C8 H8 0.9500
C9 C10 1.436(2)
C9 H9 0.9500
C10 C11 1.398(2)
C10 C14 1.409(2)
C11 C12 1.383(3)
C11 H11 0.9500
C12 C13 1.394(3)
C12 H12 0.9500
C13 H13 0.9500
C15 C16 1.348(2)
C15 H15 0.9500
C16 C17 1.436(2)
C16 H16 0.9500
C17 C18 1.394(2)
C17 C21 1.412(2)
C18 C19 1.383(3)
C18 H18 0.9500
C19 C20 1.395(2)
C19 H19 0.9500
C20 H20 0.9500
Si2 N13 1.7287(12)
Si2 N9 1.7330(12)
Si2 N7 1.7362(12)
Si2 N11 1.7383(13)
N7 C28 1.3966(19)
N7 C22 1.4049(18)
N8 C28 1.331(2)
N8 C27 1.342(2)
N9 C35 1.4006(17)
N9 C29 1.4058(17)
N10 C35 1.3331(18)
N10 C34 1.348(2)
N11 C36 1.3962(19)
N11 C42 1.4018(19)
N12 C42 1.329(2)
N12 C41 1.346(2)
N13 C49 1.4020(18)
N13 C43 1.4083(18)
N14 C49 1.329(2)
N14 C48 1.346(2)
C22 C23 1.352(2)
C22 H22 0.9500
C23 C24 1.432(2)
C23 H23 0.9500
C24 C25 1.394(2)
C24 C28 1.417(2)
C25 C26 1.379(3)
C25 H25 0.9500
C26 C27 1.398(3)
C26 H26 0.9500
C27 H27 0.9500
C29 C30 1.355(2)
C29 H29 0.9500
C30 C31 1.435(2)
C30 H30 0.9500
C31 C32 1.394(2)
C31 C35 1.412(2)
C32 C33 1.384(2)
C32 H32 0.9500
C33 C34 1.393(2)
C33 H33 0.9500
C34 H34 0.9500
C36 C37 1.354(2)
C36 H36 0.9500
C37 C38 1.433(2)
C37 H37 0.9500
C38 C39 1.399(2)
C38 C42 1.410(2)
C39 C40 1.379(3)
C39 H39 0.9500
C40 C41 1.395(3)
C40 H40 0.9500
C41 H41 0.9500
C43 C44 1.351(2)
C43 H43 0.9500
C44 C45 1.436(2)
C44 H44 0.9500
C45 C46 1.400(2)
C45 C49 1.411(2)
C46 C47 1.378(3)
C46 H46 0.9500
C47 C48 1.393(3)
C47 H47 0.9500
C48 H48 0.9500

loop_
_geom_torsion_atom_site_label_1
_geom_torsion_atom_site_label_2
_geom_torsion_atom_site_label_3
_geom_torsion_atom_site_label_4
_geom_torsion
N5 Si1 N1 C7 66.38(14)
N3 Si1 N1 C7 -171.37(12)
Cl1 Si1 N1 C7 -55.64(13)
N5 Si1 N1 C1 -118.07(13)
N3 Si1 N1 C1 4.19(15)
Cl1 Si1 N1 C1 119.92(12)
N5 Si1 N3 C14 55.22(13)
N1 Si1 N3 C14 -63.51(13)
Cl1 Si1 N3 C14 178.63(10)
N5 Si1 N3 C8 -115.25(13)
N1 Si1 N3 C8 126.02(13)
Cl1 Si1 N3 C8 8.16(14)
N3 Si1 N5 C21 60.29(14)
N1 Si1 N5 C21 -178.28(12)
Cl1 Si1 N5 C21 -58.84(13)
N3 Si1 N5 C15 -113.74(13)
N1 Si1 N5 C15 7.69(15)
Cl1 Si1 N5 C15 127.13(12)
C7 N1 C1 C2 -0.09(17)
Si1 N1 C1 C2 -176.35(11)
N1 C1 C2 C3 -0.07(17)
C1 C2 C3 C4 178.10(19)
C1 C2 C3 C7 0.20(17)
C7 C3 C4 C5 -0.1(2)
C2 C3 C4 C5 -177.82(19)
C3 C4 C5 C6 -0.6(3)
C7 N2 C6 C5 0.3(3)
C4 C5 C6 N2 0.5(3)
C6 N2 C7 N1 178.53(15)
C6 N2 C7 C3 -1.0(2)
C1 N1 C7 N2 -179.43(15)
Si1 N1 C7 N2 -3.1(2)
C1 N1 C7 C3 0.21(16)
Si1 N1 C7 C3 176.55(11)
C4 C3 C7 N2 1.0(2)
C2 C3 C7 N2 179.36(16)
C4 C3 C7 N1 -178.67(14)
C2 C3 C7 N1 -0.26(17)
C14 N3 C8 C9 0.77(17)
Si1 N3 C8 C9 172.71(12)
N3 C8 C9 C10 -0.37(19)
C8 C9 C10 C11 -179.99(19)
C8 C9 C10 C14 -0.17(18)
C14 C10 C11 C12 -0.3(2)
C9 C10 C11 C12 179.47(18)
C10 C11 C12 C13 0.0(3)
C14 N4 C13 C12 -1.3(2)
C11 C12 C13 N4 0.9(3)
C13 N4 C14 N3 -179.82(14)
C13 N4 C14 C10 0.9(2)
C8 N3 C14 N4 179.77(14)
Si1 N3 C14 N4 7.5(2)
C8 N3 C14 C10 -0.86(16)
Si1 N3 C14 C10 -173.14(10)
C11 C10 C14 N4 -0.2(2)
C9 C10 C14 N4 179.98(15)
C11 C10 C14 N3 -179.48(13)
C9 C10 C14 N3 0.65(17)
C21 N5 C15 C16 0.10(18)
Si1 N5 C15 C16 175.15(12)
N5 C15 C16 C17 0.05(19)
C15 C16 C17 C18 -178.30(18)
C15 C16 C17 C21 -0.17(18)
C21 C17 C18 C19 1.1(2)
C16 C17 C18 C19 179.08(17)
C17 C18 C19 C20 -1.0(2)
C21 N6 C20 C19 1.8(2)
C18 C19 C20 N6 -0.5(3)
C20 N6 C21 N5 180.00(14)
C20 N6 C21 C17 -1.7(2)
C15 N5 C21 N6 178.36(14)
Si1 N5 C21 N6 3.3(2)
C15 N5 C21 C17 -0.21(16)
Si1 N5 C21 C17 -175.26(11)
C18 C17 C21 N6 0.3(2)
C16 C17 C21 N6 -178.26(15)
C18 C17 C21 N5 178.80(13)
C16 C17 C21 N5 0.24(16)
N13 Si2 N7 C28 -63.48(13)
N9 Si2 N7 C28 57.37(13)
N11 Si2 N7 C28 176.93(11)
N13 Si2 N7 C22 106.02(12)
N9 Si2 N7 C22 -133.13(11)
N11 Si2 N7 C22 -13.56(13)
N13 Si2 N9 C35 -66.19(13)
N7 Si2 N9 C35 172.01(11)
N11 Si2 N9 C35 54.50(12)
N13 Si2 N9 C29 133.02(11)
N7 Si2 N9 C29 11.22(13)
N11 Si2 N9 C29 -106.28(12)
N13 Si2 N11 C36 1.47(15)
N9 Si2 N11 C36 -119.37(13)
N7 Si2 N11 C36 122.19(13)
N13 Si2 N11 C42 172.40(11)
N9 Si2 N11 C42 51.57(12)
N7 Si2 N11 C42 -66.87(12)
N9 Si2 N13 C49 -174.64(11)
N7 Si2 N13 C49 -54.30(13)
N11 Si2 N13 C49 63.99(13)
N9 Si2 N13 C43 -5.01(15)
N7 Si2 N13 C43 115.33(13)
N11 Si2 N13 C43 -126.38(13)
C28 N7 C22 C23 -0.39(16)
Si2 N7 C22 C23 -171.72(11)
N7 C22 C23 C24 0.09(17)
C22 C23 C24 C25 179.46(19)
C22 C23 C24 C28 0.25(17)
C28 C24 C25 C26 0.1(2)
C23 C24 C25 C26 -179.07(18)
C24 C25 C26 C27 0.7(3)
C28 N8 C27 C26 -0.5(3)
C25 C26 C27 N8 -0.5(3)
C27 N8 C28 N7 179.87(14)
C27 N8 C28 C24 1.4(2)
C22 N7 C28 N8 -178.16(13)
Si2 N7 C28 N8 -7.0(2)
C22 N7 C28 C24 0.54(15)
Si2 N7 C28 C24 171.66(10)
C25 C24 C28 N8 -1.2(2)
C23 C24 C28 N8 178.16(14)
C25 C24 C28 N7 -179.89(14)
C23 C24 C28 N7 -0.49(16)
C35 N9 C29 C30 1.46(16)
Si2 N9 C29 C30 165.27(11)
N9 C29 C30 C31 -0.86(17)
C29 C30 C31 C32 -178.66(18)
C29 C30 C31 C35 -0.08(17)
C35 C31 C32 C33 -0.5(2)
C30 C31 C32 C33 177.99(18)
C31 C32 C33 C34 0.1(3)
C35 N10 C34 C33 -0.4(2)
C32 C33 C34 N10 0.3(3)
C34 N10 C35 N9 -179.37(14)
C34 N10 C35 C31 0.0(2)
C29 N9 C35 N10 177.98(13)
Si2 N9 C35 N10 13.9(2)
C29 N9 C35 C31 -1.47(15)
Si2 N9 C35 C31 -165.50(10)
C32 C31 C35 N10 0.5(2)
C30 C31 C35 N10 -178.44(14)
C32 C31 C35 N9 179.89(13)
C30 C31 C35 N9 0.98(16)
C42 N11 C36 C37 -0.14(17)
Si2 N11 C36 C37 171.88(11)
N11 C36 C37 C38 -0.35(18)
C36 C37 C38 C39 -177.29(18)
C36 C37 C38 C42 0.69(17)
C42 C38 C39 C40 1.4(2)
C37 C38 C39 C40 179.27(18)
C38 C39 C40 C41 0.3(3)
C42 N12 C41 C40 0.7(3)
C39 C40 C41 N12 -1.5(3)
C41 N12 C42 N11 -178.83(14)
C41 N12 C42 C38 1.3(2)
C36 N11 C42 N12 -179.32(14)
Si2 N11 C42 N12 7.8(2)
C36 N11 C42 C38 0.58(16)
Si2 N11 C42 C38 -172.29(10)
C39 C38 C42 N12 -2.4(2)
C37 C38 C42 N12 179.11(15)
C39 C38 C42 N11 177.69(13)
C37 C38 C42 N11 -0.79(16)
C49 N13 C43 C44 -0.53(16)
Si2 N13 C43 C44 -171.54(11)
N13 C43 C44 C45 0.46(17)
C43 C44 C45 C46 177.85(18)
C43 C44 C45 C49 -0.21(17)
C49 C45 C46 C47 -0.4(2)
C44 C45 C46 C47 -178.35(18)
C45 C46 C47 C48 -0.3(3)
C49 N14 C48 C47 0.2(2)
C46 C47 C48 N14 0.4(3)
C48 N14 C49 N13 178.76(14)
C48 N14 C49 C45 -1.1(2)
C43 N13 C49 N14 -179.52(14)
Si2 N13 C49 N14 -7.8(2)
C43 N13 C49 C45 0.38(16)
Si2 N13 C49 C45 172.12(10)
C46 C45 C49 N14 1.2(2)
C44 C45 C49 N14 179.78(15)
C46 C45 C49 N13 -178.66(13)
C44 C45 C49 N13 -0.11(16)
